data_4123597
loop_
_publ_author_name
'Ghatak, Tapas'
'Sarkar, Mithun'
'Dinda, Shrabani'
'Dutta, Indranil'
'Rahaman, S. M. Wahidur'
'Bera, Jitendra K.'

_publ_section_title
;
 Olefin oxygenation by water on an iridium center.
;
_journal_issue 19
_journal_name_full 'Journal of the American Chemical Society'
_journal_page_first 6168
_journal_page_last 6171
_journal_paper_doi 10.1021/jacs.5b03055
_journal_volume 137
_journal_year 2015
_chemical_absolute_configuration rm
_chemical_formula_moiety 'C52 H54 Ir2 N6 O4, 2(C F3 O3 S), 2(C H2 Cl2)'
_chemical_formula_sum 'C56 H58 Cl4 F6 Ir2 N6 O10 S2'
_chemical_formula_weight 1679.47
_chemical_name_systematic
; 
 ? 
;
_space_group_IT_number 1
_symmetry_cell_setting triclinic
_symmetry_space_group_name_Hall 'P 1'
_symmetry_space_group_name_H-M 'P 1'
_atom_sites_solution_hydrogens geom
_atom_sites_solution_primary direct
_atom_sites_solution_secondary difmap
_audit_creation_method SHELXL-97
_cell_angle_alpha 106.9940(10)
_cell_angle_beta 111.8320(10)
_cell_angle_gamma 102.4750(10)
_cell_formula_units_Z 1
_cell_length_a 11.0717(8)
_cell_length_b 11.9119(8)
_cell_length_c 13.5265(10)
_cell_measurement_reflns_used 9882
_cell_measurement_temperature 100(2)
_cell_measurement_theta_max 28.64
_cell_measurement_theta_min 2.29
_cell_volume 1473.95(18)
_computing_cell_refinement 'Bruker SAINT'
_computing_data_collection 'Bruker APEX2'
_computing_data_reduction 'Bruker SAINT'
_computing_molecular_graphics 'DIAMOND V3.1'
_computing_publication_material CIFTAB
_computing_structure_refinement 'SHELXL-97 (Sheldrick, 1997)'
_computing_structure_solution 'SHELXS-97 (Sheldrick, 1990)'
_diffrn_ambient_temperature 100(2)
_diffrn_measured_fraction_theta_full 0.995
_diffrn_measured_fraction_theta_max 0.995
_diffrn_measurement_device_type 'Bruker APEX-II CCD'
_diffrn_measurement_method '\f and \w scans'
_diffrn_radiation_monochromator graphite
_diffrn_radiation_source 'fine-focus sealed tube'
_diffrn_radiation_type MoK\a
_diffrn_radiation_wavelength 0.71073
_diffrn_reflns_av_R_equivalents 0.0292
_diffrn_reflns_av_sigmaI/netI 0.0612
_diffrn_reflns_limit_h_max 12
_diffrn_reflns_limit_h_min -13
_diffrn_reflns_limit_k_max 14
_diffrn_reflns_limit_k_min -14
_diffrn_reflns_limit_l_max 16
_diffrn_reflns_limit_l_min -16
_diffrn_reflns_number 11035
_diffrn_reflns_theta_full 25.03
_diffrn_reflns_theta_max 25.03
_diffrn_reflns_theta_min 2.29
_exptl_absorpt_coefficient_mu 4.845
_exptl_absorpt_correction_T_max 0.3893
_exptl_absorpt_correction_T_min 0.3062
_exptl_absorpt_correction_type empirical
_exptl_absorpt_process_details SADABS
_exptl_crystal_colour red
_exptl_crystal_density_diffrn 1.892
_exptl_crystal_density_method 'not measured'
_exptl_crystal_description block
_exptl_crystal_F_000 824
_exptl_crystal_size_max 0.32
_exptl_crystal_size_mid 0.28
_exptl_crystal_size_min 0.24
_refine_diff_density_max 0.938
_refine_diff_density_min -1.172
_refine_diff_density_rms 0.126
_refine_ls_abs_structure_details 'Flack H D (1983), Acta Cryst. A39, 876-881'
_refine_ls_abs_structure_Flack 0.003(5)
_refine_ls_extinction_method none
_refine_ls_goodness_of_fit_ref 0.975
_refine_ls_hydrogen_treatment constr
_refine_ls_matrix_type full
_refine_ls_number_parameters 775
_refine_ls_number_reflns 9087
_refine_ls_number_restraints 21
_refine_ls_restrained_S_all 0.974
_refine_ls_R_factor_all 0.0251
_refine_ls_R_factor_gt 0.0234
_refine_ls_shift/su_max 0.002
_refine_ls_shift/su_mean 0.000
_refine_ls_structure_factor_coef Fsqd
_refine_ls_weighting_details 'calc w=1/[\s^2^(Fo^2^)+(0.0000P)^2^+0.0000P] where P=(Fo^2^+2Fc^2^)/3'
_refine_ls_weighting_scheme calc
_refine_ls_wR_factor_gt 0.0604
_refine_ls_wR_factor_ref 0.0610
_reflns_number_gt 8632
_reflns_number_total 9087
_reflns_threshold_expression >2sigma(I)
_cod_data_source_file ja5b03055_si_002.cif
_cod_data_source_block Compound3
_cod_depositor_comments
;
The following automatic conversions were performed:

'_symmetry_cell_setting' value 'Triclinic' changed to 'triclinic'
according to
/usr/data/users/saulius/crontab/automatic-downloads/rss-feeds/ACS/lib/dictionaries/cif_core.dic
dictionary named 'cif_core.dic' version 2.4.2 from 2011-04-26.

Automatic conversion script
Id: cif_fix_values 3271 2015-04-21 07:52:19Z andrius 

 Adding full bibliography for 4123595--4123598.cif.
;
_cod_original_sg_symbol_H-M P1
_cod_database_code 4123597

loop_
_symmetry_equiv_pos_as_xyz
'x, y, z'

loop_
_atom_site_label
_atom_site_type_symbol
_atom_site_fract_x
_atom_site_fract_y
_atom_site_fract_z
_atom_site_U_iso_or_equiv
_atom_site_adp_type
_atom_site_occupancy
_atom_site_symmetry_multiplicity
_atom_site_calc_flag
_atom_site_refinement_flags
Ir1 Ir 0.437900(14) -0.119152(12) 0.569518(11) 0.00996(8) Uani 1 1 d .
O1 O 0.5907(7) 0.0469(6) 0.7104(5) 0.0127(16) Uani 1 1 d .
N1 N 0.2550(9) -0.2508(8) 0.4329(7) 0.0117(19) Uani 1 1 d .
C1 C 0.4715(11) -0.2867(9) 0.5932(8) 0.015(2) Uani 1 1 d .
H1 H 0.4301 -0.3627 0.5180 0.018 Uiso 1 1 calc R
Ir2 Ir 0.497950(14) 0.180133(13) 0.691072(12) 0.01012(8) Uani 1 1 d .
O2 O 0.3443(8) 0.0141(6) 0.5484(6) 0.0121(16) Uani 1 1 d .
N2 N 0.4738(9) -0.1541(8) 0.4065(7) 0.016(2) Uani 1 1 d .
C2 C 0.5945(10) -0.2016(9) 0.6166(8) 0.014(2) Uani 1 1 d .
H2 H 0.6232 -0.2298 0.5545 0.017 Uiso 1 1 calc R
O3 O 0.1166(6) -0.3663(5) 0.2398(5) 0.0159(14) Uani 1 1 d .
N3 N 0.7033(8) -0.0194(7) 0.4997(6) 0.0155(17) Uani 1 1 d .
C3 C 0.7186(11) -0.1193(9) 0.7360(8) 0.020(2) Uani 1 1 d .
H3A H 0.7793 -0.0515 0.7283 0.024 Uiso 1 1 calc R
H3B H 0.7731 -0.1713 0.7591 0.024 Uiso 1 1 calc R
O4 O 0.8109(6) 0.4130(5) 1.0269(5) 0.0129(13) Uani 1 1 d .
N4 N 0.6831(9) 0.3089(8) 0.8337(7) 0.0119(18) Uani 1 1 d .
C4 C 0.6879(10) -0.0576(9) 0.8357(8) 0.021(2) Uani 1 1 d .
H4A H 0.7750 0.0098 0.9021 0.025 Uiso 1 1 calc R
H4B H 0.6559 -0.1214 0.8628 0.025 Uiso 1 1 calc R
N5 N 0.4584(9) 0.2152(7) 0.8525(7) 0.0109(18) Uani 1 1 d .
C5 C 0.5755(12) -0.0007(9) 0.7975(8) 0.018(2) Uani 1 1 d .
H5 H 0.5849 0.0687 0.8662 0.022 Uiso 1 1 calc R
N6 N 0.2250(9) 0.0779(7) 0.7571(6) 0.0197(19) Uani 1 1 d .
C6 C 0.4237(10) -0.0931(8) 0.7216(7) 0.008(2) Uani 1 1 d .
H6 H 0.3579 -0.0484 0.7265 0.010 Uiso 1 1 calc R
C7 C 0.3818(11) -0.2157(8) 0.7377(8) 0.018(2) Uani 1 1 d .
H7A H 0.2786 -0.2535 0.7007 0.021 Uiso 1 1 calc R
H7B H 0.4185 -0.1952 0.8222 0.021 Uiso 1 1 calc R
C8 C 0.4364(11) -0.3132(9) 0.6848(9) 0.022(2) Uani 1 1 d .
H8B H 0.5211 -0.3105 0.7476 0.027 Uiso 1 1 calc R
H8A H 0.3646 -0.3988 0.6485 0.027 Uiso 1 1 calc R
C9 C 0.4653(11) 0.3506(9) 0.6722(9) 0.018(2) Uani 1 1 d .
H9 H 0.5058 0.4262 0.7475 0.021 Uiso 1 1 calc R
C10 C 0.3351(11) 0.2599(9) 0.6430(8) 0.017(2) Uani 1 1 d .
H10 H 0.3040 0.2845 0.7041 0.021 Uiso 1 1 calc R
C11 C 0.2143(9) 0.1798(9) 0.5225(8) 0.018(2) Uani 1 1 d .
H11B H 0.1644 0.2339 0.4974 0.022 Uiso 1 1 calc R
H11A H 0.1488 0.1144 0.5287 0.022 Uiso 1 1 calc R
C12 C 0.2468(10) 0.1137(8) 0.4259(7) 0.015(2) Uani 1 1 d .
H12A H 0.1607 0.0432 0.3617 0.018 Uiso 1 1 calc R
H12B H 0.2751 0.1740 0.3943 0.018 Uiso 1 1 calc R
C13 C 0.3610(10) 0.0626(9) 0.4663(7) 0.012(2) Uani 1 1 d .
H13 H 0.3531 -0.0064 0.3981 0.014 Uiso 1 1 calc R
C14 C 0.5117(12) 0.1594(10) 0.5384(9) 0.020(3) Uani 1 1 d .
H14 H 0.5791 0.1170 0.5329 0.024 Uiso 1 1 calc R
C15 C 0.5433(10) 0.2756(8) 0.5151(8) 0.018(2) Uani 1 1 d .
H15A H 0.4937 0.2518 0.4299 0.021 Uiso 1 1 calc R
H15B H 0.6448 0.3117 0.5415 0.021 Uiso 1 1 calc R
C16 C 0.4991(11) 0.3759(8) 0.5777(7) 0.017(2) Uani 1 1 d .
H16A H 0.4156 0.3797 0.5190 0.020 Uiso 1 1 calc R
H16B H 0.5753 0.4592 0.6148 0.020 Uiso 1 1 calc R
C21 C 0.8164(11) 0.0346(9) 0.4910(9) 0.027(2) Uani 1 1 d .
H21 H 0.8957 0.0945 0.5618 0.032 Uiso 1 1 calc R
C22 C 0.8303(11) 0.0121(9) 0.3888(8) 0.024(2) Uani 1 1 d .
H22 H 0.9134 0.0555 0.3893 0.029 Uiso 1 1 calc R
C23 C 0.7112(10) -0.0801(8) 0.2845(8) 0.025(2) Uani 1 1 d .
H23 H 0.7136 -0.1009 0.2120 0.030 Uiso 1 1 calc R
C24 C 0.5905(10) -0.1403(8) 0.2881(7) 0.0182(19) Uani 1 1 d .
C25 C 0.5891(10) -0.1058(7) 0.3982(7) 0.015(2) Uani 1 1 d .
C26 C 0.4678(8) -0.2360(7) 0.1879(6) 0.0183(17) Uani 1 1 d .
H26 H 0.4658 -0.2636 0.1138 0.022 Uiso 1 1 calc R
C27 C 0.3548(10) -0.2871(8) 0.1989(8) 0.021(2) Uani 1 1 d .
H27 H 0.2730 -0.3516 0.1331 0.026 Uiso 1 1 calc R
C28 C 0.3599(10) -0.2441(8) 0.3073(8) 0.014(2) Uani 1 1 d .
C29 C 0.2444(10) -0.2852(8) 0.3300(8) 0.017(2) Uani 1 1 d .
C30 C 0.1157(8) -0.3120(7) 0.4261(6) 0.0138(16) Uani 1 1 d .
H30 H 0.1242 -0.3700 0.4667 0.017 Uiso 1 1 calc R
C31 C 0.0232(11) -0.3906(9) 0.2917(8) 0.017(2) Uani 1 1 d .
H31A H -0.0140 -0.4815 0.2735 0.020 Uiso 1 1 calc R
H31B H -0.0561 -0.3633 0.2614 0.020 Uiso 1 1 calc R
C32 C 0.0610(6) -0.2155(5) 0.4789(5) 0.0170(12) Uani 1 1 d .
H32A H 0.1317 -0.1587 0.5605 0.020 Uiso 1 1 calc R
H32B H 0.0430 -0.1637 0.4336 0.020 Uiso 1 1 calc R
C33 C -0.0734(7) -0.2850(5) 0.4762(5) 0.0159(12) Uani 1 1 d .
C34 C -0.2027(6) -0.3201(5) 0.3798(5) 0.0181(12) Uani 1 1 d .
H34 H -0.2072 -0.2937 0.3192 0.022 Uiso 1 1 calc R
C35 C -0.3255(8) -0.3939(7) 0.3723(6) 0.0195(17) Uani 1 1 d .
H35 H -0.4125 -0.4180 0.3060 0.023 Uiso 1 1 calc R
C36 C -0.3216(7) -0.4325(6) 0.4613(6) 0.0201(13) Uani 1 1 d .
H36 H -0.4049 -0.4832 0.4558 0.024 Uiso 1 1 calc R
C37 C -0.1954(7) -0.3957(6) 0.5561(5) 0.0216(13) Uani 1 1 d .
H37 H -0.1915 -0.4205 0.6176 0.026 Uiso 1 1 calc R
C38 C -0.0700(6) -0.3212(6) 0.5651(5) 0.0188(13) Uani 1 1 d .
H38 H 0.0165 -0.2961 0.6322 0.023 Uiso 1 1 calc R
C39 C 0.1088(10) 0.0324(8) 0.7612(8) 0.017(2) Uani 1 1 d U
H39 H 0.0303 -0.0311 0.6919 0.021 Uiso 1 1 calc R
C40 C 0.0954(11) 0.0734(9) 0.8634(9) 0.038(3) Uani 1 1 d .
H40 H 0.0112 0.0325 0.8628 0.045 Uiso 1 1 calc R
C41 C 0.1989(11) 0.1695(10) 0.9624(8) 0.042(3) Uani 1 1 d .
H41 H 0.1876 0.1994 1.0304 0.050 Uiso 1 1 calc R
C42 C 0.3249(10) 0.2242(8) 0.9615(8) 0.026(2) Uani 1 1 d .
C43 C 0.3334(9) 0.1706(8) 0.8568(7) 0.015(2) Uani 1 1 d U
C44 C 0.4371(9) 0.3243(8) 1.0585(7) 0.028(2) Uani 1 1 d .
H44 H 0.4293 0.3619 1.1271 0.033 Uiso 1 1 calc R
C45 C 0.5601(9) 0.3688(8) 1.0544(7) 0.0165(18) Uani 1 1 d .
H45 H 0.6396 0.4365 1.1194 0.020 Uiso 1 1 calc R
C46 C 0.5615(10) 0.3075(8) 0.9469(8) 0.013(2) Uani 1 1 d .
C47 C 0.6913(10) 0.3491(8) 0.9355(7) 0.011(2) Uani 1 1 d U
C48 C 0.8294(8) 0.3457(7) 0.8515(7) 0.0175(17) Uani 1 1 d .
H48 H 0.8575 0.2705 0.8398 0.021 Uiso 1 1 calc R
C49 C 0.9084(10) 0.4368(8) 0.9807(8) 0.018(2) Uani 1 1 d .
H49A H 0.9930 0.4205 1.0220 0.022 Uiso 1 1 calc R
H49B H 0.9368 0.5253 0.9895 0.022 Uiso 1 1 calc R
C50 C 0.8493(7) 0.4049(7) 0.7722(6) 0.0308(16) Uani 1 1 d .
H50A H 0.8015 0.4661 0.7706 0.037 Uiso 1 1 calc R
H50B H 0.8059 0.3388 0.6918 0.037 Uiso 1 1 calc R
C51 C 1.0041(6) 0.4726(6) 0.8119(5) 0.0250(14) Uani 1 1 d .
C52 C 1.0940(9) 0.4059(7) 0.8171(7) 0.0346(17) Uani 1 1 d .
H52 H 1.0603 0.3181 0.7980 0.042 Uiso 1 1 calc R
C53 C 1.2358(9) 0.4701(9) 0.8509(8) 0.034(2) Uani 1 1 d .
H53 H 1.2976 0.4254 0.8535 0.041 Uiso 1 1 calc R
C54 C 1.2836(7) 0.5973(7) 0.8799(5) 0.0316(16) Uani 1 1 d .
H54 H 1.3784 0.6401 0.9011 0.038 Uiso 1 1 calc R
C55 C 1.1978(7) 0.6623(6) 0.8787(6) 0.0297(15) Uani 1 1 d .
H55 H 1.2333 0.7504 0.8996 0.036 Uiso 1 1 calc R
C56 C 1.0582(7) 0.6028(6) 0.8474(5) 0.0244(14) Uani 1 1 d .
H56 H 1.0001 0.6505 0.8501 0.029 Uiso 1 1 calc R
S1A S 0.7197(3) 0.6953(2) 1.0182(2) 0.0174(5) Uani 1 1 d .
F1A F 0.9221(7) 0.9141(5) 1.1591(5) 0.0383(16) Uani 1 1 d .
O1A O 0.7011(9) 0.5957(7) 0.9168(6) 0.036(2) Uani 1 1 d .
C1A C 0.8921(11) 0.8082(9) 1.0686(8) 0.024(2) Uani 1 1 d .
S2A S 0.2163(3) -0.6336(2) 0.2535(2) 0.0180(5) Uani 1 1 d .
F2A F 0.9923(7) 0.7624(6) 1.1029(6) 0.0314(15) Uani 1 1 d .
O2A O 0.7361(8) 0.6643(6) 1.1189(6) 0.0256(16) Uani 1 1 d .
C2A C 0.0452(10) -0.7622(9) 0.1878(8) 0.0163(19) Uani 1 1 d .
F3A F 0.9015(7) 0.8432(6) 0.9841(5) 0.0330(14) Uani 1 1 d .
O3A O 0.6286(7) 0.7641(6) 0.9946(6) 0.0233(16) Uani 1 1 d .
F4A F 0.0329(6) -0.8047(5) 0.2649(5) 0.0261(12) Uani 1 1 d .
O4A O 0.2186(8) -0.5466(7) 0.3551(6) 0.0303(17) Uani 1 1 d .
F5A F 0.0282(7) -0.8605(5) 0.0983(5) 0.0333(14) Uani 1 1 d .
O5A O 0.3138(7) -0.6974(6) 0.2761(6) 0.0227(16) Uani 1 1 d .
F6A F -0.0597(6) -0.7234(5) 0.1480(5) 0.0283(14) Uani 1 1 d .
O6A O 0.2042(8) -0.5914(6) 0.1630(6) 0.0235(16) Uani 1 1 d .
Cl1S Cl 0.7536(2) 0.2580(2) 0.2938(2) 0.0560(6) Uani 1 1 d .
C1S C 0.9100(9) 0.3832(7) 0.4030(6) 0.0398(18) Uani 1 1 d .
H1S1 H 0.9833 0.3838 0.3778 0.048 Uiso 1 1 calc R
H1S2 H 0.8952 0.4639 0.4123 0.048 Uiso 1 1 calc R
Cl2S Cl 0.9685(3) 0.3724(2) 0.53859(18) 0.0525(5) Uani 1 1 d .
C2S C 1.4199(11) 1.0694(9) 1.1742(8) 0.048(3) Uani 1 1 d .
H2S1 H 1.4899 1.0743 1.2485 0.057 Uiso 1 1 calc R
H2S2 H 1.4184 1.1550 1.1860 0.057 Uiso 1 1 calc R
Cl3S Cl 1.4673(3) 1.0137(2) 1.0610(2) 0.0506(6) Uani 1 1 d .
Cl4S Cl 1.2520(2) 0.96496(19) 1.13484(19) 0.0470(5) Uani 1 1 d .

loop_
_atom_site_aniso_label
_atom_site_aniso_U_11
_atom_site_aniso_U_22
_atom_site_aniso_U_33
_atom_site_aniso_U_23
_atom_site_aniso_U_13
_atom_site_aniso_U_12
Ir1 0.01012(18) 0.00892(16) 0.00663(16) 0.00158(14) 0.00207(14) 0.00154(14)
O1 0.011(4) 0.011(4) 0.005(3) 0.000(3) -0.004(3) 0.001(3)
N1 0.011(4) 0.015(4) 0.006(4) 0.004(3) 0.002(3) 0.002(3)
C1 0.022(6) 0.012(5) 0.007(4) 0.002(4) 0.002(4) 0.010(4)
Ir2 0.00968(18) 0.00865(16) 0.00713(16) 0.00129(14) 0.00201(14) 0.00080(14)
O2 0.016(4) 0.010(4) 0.010(3) 0.002(3) 0.008(3) 0.003(3)
N2 0.013(5) 0.018(4) 0.017(4) 0.010(4) 0.004(4) 0.007(4)
C2 0.018(5) 0.019(5) 0.013(5) 0.010(4) 0.009(4) 0.013(4)
O3 0.011(3) 0.012(3) 0.010(3) 0.000(2) -0.002(2) -0.003(2)
N3 0.008(4) 0.017(4) 0.020(4) 0.009(3) 0.005(3) 0.001(3)
C3 0.023(6) 0.019(5) 0.015(5) 0.005(4) 0.006(4) 0.010(5)
O4 0.011(3) 0.012(2) 0.012(3) 0.000(2) 0.006(2) 0.002(2)
N4 0.008(4) 0.010(4) 0.013(4) 0.002(3) 0.004(3) 0.002(3)
C4 0.012(5) 0.024(5) 0.020(5) 0.010(4) 0.000(4) 0.008(4)
N5 0.015(5) 0.008(4) 0.008(4) 0.001(3) 0.006(3) 0.003(3)
C5 0.025(6) 0.014(5) 0.011(5) 0.005(4) 0.008(5) 0.000(5)
N6 0.022(5) 0.015(4) 0.013(4) -0.004(3) 0.007(4) 0.006(4)
C6 0.007(5) 0.007(4) 0.005(4) 0.001(4) -0.002(4) 0.002(4)
C7 0.018(5) 0.019(5) 0.017(4) 0.010(4) 0.007(4) 0.004(4)
C8 0.016(6) 0.019(5) 0.035(6) 0.016(5) 0.012(5) 0.005(5)
C9 0.020(6) 0.012(5) 0.020(5) 0.006(4) 0.007(5) 0.009(4)
C10 0.019(6) 0.015(5) 0.014(5) 0.002(4) 0.004(4) 0.010(4)
C11 0.003(5) 0.021(5) 0.022(5) 0.008(4) 0.000(4) 0.004(4)
C12 0.019(5) 0.006(4) 0.010(4) 0.001(3) 0.002(4) -0.002(4)
C13 0.015(6) 0.016(5) 0.007(4) 0.006(4) 0.004(4) 0.010(4)
C14 0.019(6) 0.022(6) 0.016(5) 0.008(5) 0.008(5) 0.002(5)
C15 0.016(5) 0.017(5) 0.012(4) 0.003(4) 0.003(4) 0.002(4)
C16 0.023(6) 0.006(4) 0.009(4) 0.000(4) 0.000(4) 0.001(4)
C21 0.022(5) 0.028(5) 0.025(4) 0.011(4) 0.003(4) 0.014(4)
C22 0.030(5) 0.029(4) 0.027(4) 0.017(4) 0.021(4) 0.015(4)
C23 0.037(5) 0.024(4) 0.028(4) 0.012(3) 0.026(4) 0.016(3)
C24 0.022(4) 0.020(4) 0.021(4) 0.011(3) 0.014(3) 0.010(3)
C25 0.019(5) 0.009(4) 0.014(4) 0.004(3) 0.004(3) 0.007(3)
C26 0.020(4) 0.023(4) 0.008(3) 0.004(3) 0.002(3) 0.010(3)
C27 0.024(4) 0.018(4) 0.015(4) 0.002(3) 0.005(3) 0.008(3)
C28 0.010(4) 0.009(4) 0.011(4) 0.000(3) -0.004(3) 0.000(3)
C29 0.015(5) 0.007(4) 0.016(4) 0.004(3) -0.003(4) 0.004(3)
C30 0.010(3) 0.011(3) 0.014(3) 0.002(3) 0.004(3) -0.001(3)
C31 0.013(4) 0.020(4) 0.020(4) 0.006(3) 0.012(3) 0.003(3)
C32 0.012(3) 0.018(3) 0.014(3) 0.005(2) 0.004(2) 0.000(2)
C33 0.012(3) 0.011(3) 0.019(3) -0.001(2) 0.008(3) 0.002(2)
C34 0.021(3) 0.018(3) 0.015(3) 0.007(2) 0.008(3) 0.007(3)
C35 0.014(4) 0.021(3) 0.018(4) 0.004(3) 0.006(3) 0.006(3)
C36 0.020(3) 0.019(3) 0.031(3) 0.009(3) 0.021(3) 0.008(3)
C37 0.030(4) 0.026(3) 0.019(3) 0.012(3) 0.017(3) 0.014(3)
C38 0.016(3) 0.026(3) 0.014(3) 0.009(2) 0.007(2) 0.009(3)
C39 0.013(4) 0.017(3) 0.018(3) 0.004(3) 0.011(3) -0.002(3)
C40 0.024(5) 0.029(5) 0.039(5) -0.005(4) 0.022(4) -0.015(4)
C41 0.027(5) 0.051(6) 0.028(4) -0.003(4) 0.021(4) -0.006(4)
C42 0.027(5) 0.022(4) 0.021(4) 0.002(3) 0.014(4) 0.000(3)
C43 0.010(4) 0.022(4) 0.014(3) 0.007(3) 0.009(3) 0.002(3)
C44 0.029(5) 0.029(4) 0.018(4) 0.000(3) 0.014(3) 0.003(3)
C45 0.021(4) 0.012(3) 0.012(3) 0.000(3) 0.012(3) -0.003(3)
C46 0.017(5) 0.016(4) 0.012(4) 0.008(4) 0.009(4) 0.005(4)
C47 0.013(4) 0.012(4) 0.006(3) 0.001(3) 0.004(3) 0.004(3)
C48 0.015(4) 0.014(4) 0.016(3) 0.001(3) 0.007(3) 0.000(3)
C49 0.012(4) 0.012(4) 0.012(4) -0.001(3) -0.003(3) -0.004(3)
C50 0.016(3) 0.040(4) 0.022(3) 0.010(3) 0.003(3) -0.005(3)
C51 0.013(3) 0.037(4) 0.018(3) 0.009(3) 0.008(3) -0.002(3)
C52 0.037(5) 0.031(4) 0.030(4) 0.006(3) 0.017(4) 0.008(4)
C53 0.020(4) 0.043(5) 0.032(5) 0.006(4) 0.013(4) 0.011(4)
C54 0.024(4) 0.044(4) 0.019(3) 0.010(3) 0.010(3) 0.003(3)
C55 0.028(4) 0.024(3) 0.026(3) 0.009(3) 0.010(3) -0.004(3)
C56 0.023(3) 0.029(3) 0.019(3) 0.010(3) 0.010(3) 0.005(3)
S1A 0.0181(13) 0.0121(11) 0.0135(10) 0.0030(9) 0.0026(9) 0.0021(10)
F1A 0.033(3) 0.019(3) 0.034(3) -0.008(3) 0.008(3) -0.004(2)
O1A 0.046(5) 0.022(3) 0.019(3) -0.002(3) 0.001(3) 0.010(3)
C1A 0.029(5) 0.020(4) 0.013(4) 0.006(4) 0.003(4) 0.005(4)
S2A 0.0175(13) 0.0152(11) 0.0154(10) 0.0053(9) 0.0035(9) 0.0046(10)
F2A 0.020(3) 0.034(3) 0.042(3) 0.023(2) 0.008(2) 0.014(2)
O2A 0.024(4) 0.030(3) 0.023(3) 0.019(3) 0.007(3) 0.007(3)
C2A 0.013(4) 0.017(4) 0.022(4) 0.007(4) 0.009(4) 0.008(3)
F3A 0.031(3) 0.047(3) 0.035(3) 0.029(3) 0.021(3) 0.015(3)
O3A 0.019(4) 0.024(4) 0.030(4) 0.013(3) 0.013(3) 0.010(3)
F4A 0.024(3) 0.032(2) 0.027(2) 0.018(2) 0.012(2) 0.011(2)
O4A 0.030(4) 0.023(3) 0.021(3) -0.004(3) 0.005(3) 0.010(3)
F5A 0.043(4) 0.020(3) 0.027(3) 0.000(2) 0.020(3) 0.001(2)
O5A 0.017(4) 0.029(4) 0.022(3) 0.018(3) 0.004(3) 0.009(3)
F6A 0.020(3) 0.033(3) 0.035(3) 0.020(2) 0.010(2) 0.014(2)
O6A 0.025(4) 0.025(3) 0.018(3) 0.011(2) 0.007(2) 0.007(3)
Cl1S 0.0419(12) 0.0468(12) 0.0639(14) 0.0183(11) 0.0175(11) 0.0078(9)
C1S 0.054(5) 0.030(4) 0.036(4) 0.009(3) 0.025(4) 0.015(4)
Cl2S 0.0716(15) 0.0588(13) 0.0434(11) 0.0260(10) 0.0310(11) 0.0388(12)
C2S 0.050(6) 0.040(5) 0.039(5) 0.005(4) 0.021(5) 0.007(4)
Cl3S 0.0500(15) 0.0445(12) 0.0505(14) 0.0065(10) 0.0292(12) 0.0124(11)
Cl4S 0.0475(12) 0.0417(11) 0.0540(12) 0.0180(10) 0.0274(10) 0.0158(9)

loop_
_atom_type_symbol
_atom_type_description
_atom_type_scat_dispersion_real
_atom_type_scat_dispersion_imag
_atom_type_scat_source
C C 0.0033 0.0016 'International Tables Vol C Tables 4.2.6.8 and 6.1.1.4'
H H 0.0000 0.0000 'International Tables Vol C Tables 4.2.6.8 and 6.1.1.4'
N N 0.0061 0.0033 'International Tables Vol C Tables 4.2.6.8 and 6.1.1.4'
O O 0.0106 0.0060 'International Tables Vol C Tables 4.2.6.8 and 6.1.1.4'
F F 0.0171 0.0103 'International Tables Vol C Tables 4.2.6.8 and 6.1.1.4'
S S 0.1246 0.1234 'International Tables Vol C Tables 4.2.6.8 and 6.1.1.4'
Cl Cl 0.1484 0.1585 'International Tables Vol C Tables 4.2.6.8 and 6.1.1.4'
Ir Ir -1.4442 7.9887 'International Tables Vol C Tables 4.2.6.8 and 6.1.1.4'

loop_
_geom_angle_atom_site_label_1
_geom_angle_atom_site_label_2
_geom_angle_atom_site_label_3
_geom_angle
N1 Ir1 C6 108.6(4)
N1 Ir1 O1 163.8(3)
C6 Ir1 O1 67.0(3)
N1 Ir1 O2 86.3(3)
C6 Ir1 O2 89.5(3)
O1 Ir1 O2 78.2(2)
N1 Ir1 C2 110.8(4)
C6 Ir1 C2 92.2(4)
O1 Ir1 C2 85.3(3)
O2 Ir1 C2 161.2(3)
N1 Ir1 C1 82.2(3)
C6 Ir1 C1 79.9(3)
O1 Ir1 C1 111.4(3)
O2 Ir1 C1 160.9(3)
C2 Ir1 C1 36.6(4)
N1 Ir1 N2 74.6(3)
C6 Ir1 N2 174.1(4)
O1 Ir1 N2 111.3(3)
O2 Ir1 N2 95.8(3)
C2 Ir1 N2 81.9(3)
C1 Ir1 N2 95.8(3)
N1 Ir1 C5 144.3(3)
C6 Ir1 C5 35.8(3)
O1 Ir1 C5 34.8(3)
O2 Ir1 C5 94.0(3)
C2 Ir1 C5 76.8(3)
C1 Ir1 C5 86.6(3)
N2 Ir1 C5 140.5(3)
C5 O1 Ir1 92.4(5)
C5 O1 Ir2 113.7(6)
Ir1 O1 Ir2 102.2(3)
C29 N1 C30 109.8(8)
C29 N1 Ir1 118.6(7)
C30 N1 Ir1 131.4(6)
C2 C1 C8 125.0(9)
C2 C1 Ir1 70.1(5)
C8 C1 Ir1 114.1(7)
N4 Ir2 C14 110.0(4)
N4 Ir2 O1 85.0(3)
C14 Ir2 O1 90.7(4)
N4 Ir2 O2 162.9(3)
C14 Ir2 O2 67.6(3)
O1 Ir2 O2 78.2(2)
N4 Ir2 C10 113.1(3)
C14 Ir2 C10 91.5(4)
O1 Ir2 C10 159.8(3)
O2 Ir2 C10 84.1(3)
N4 Ir2 C9 83.4(3)
C14 Ir2 C9 79.6(4)
O1 Ir2 C9 161.2(3)
O2 Ir2 C9 112.1(3)
C10 Ir2 C9 38.0(4)
N4 Ir2 N5 73.6(3)
C14 Ir2 N5 171.8(4)
O1 Ir2 N5 97.0(3)
O2 Ir2 N5 111.2(3)
C10 Ir2 N5 80.4(3)
C9 Ir2 N5 93.8(3)
N4 Ir2 C13 146.6(3)
C14 Ir2 C13 36.6(4)
O1 Ir2 C13 93.5(3)
O2 Ir2 C13 33.9(3)
C10 Ir2 C13 76.5(3)
C9 Ir2 C13 88.1(3)
N5 Ir2 C13 139.4(3)
C13 O2 Ir2 91.7(5)
C13 O2 Ir1 114.6(6)
Ir2 O2 Ir1 101.5(3)
C25 N2 C28 117.6(9)
C25 N2 Ir1 130.0(6)
C28 N2 Ir1 112.2(7)
C1 C2 C3 126.6(9)
C1 C2 Ir1 73.2(6)
C3 C2 Ir1 113.2(6)
C29 O3 C31 106.6(7)
C21 N3 C25 116.7(8)
C2 C3 C4 117.3(9)
C47 O4 C49 104.2(7)
C47 N4 C48 106.3(8)
C47 N4 Ir2 120.4(7)
C48 N4 Ir2 131.3(6)
C3 C4 C5 111.8(7)
C46 N5 C43 116.6(8)
C46 N5 Ir2 112.8(6)
C43 N5 Ir2 129.1(6)
O1 C5 C6 98.3(7)
O1 C5 C4 108.2(9)
C6 C5 C4 116.9(8)
O1 C5 Ir1 52.8(4)
C6 C5 Ir1 51.8(4)
C4 C5 Ir1 105.2(6)
C39 N6 C43 116.9(8)
C5 C6 C7 118.2(7)
C5 C6 Ir1 92.4(6)
C7 C6 Ir1 113.7(6)
C6 C7 C8 113.2(8)
C1 C8 C7 110.9(8)
C10 C9 C16 122.1(9)
C10 C9 Ir2 70.4(5)
C16 C9 Ir2 112.5(6)
C9 C10 C11 126.9(9)
C9 C10 Ir2 71.5(6)
C11 C10 Ir2 113.5(6)
C10 C11 C12 117.9(8)
C13 C12 C11 113.4(7)
O2 C13 C12 107.7(8)
O2 C13 C14 102.2(7)
C12 C13 C14 116.5(8)
O2 C13 Ir2 54.3(4)
C12 C13 Ir2 106.7(5)
C14 C13 Ir2 53.4(5)
C15 C14 C13 117.4(9)
C15 C14 Ir2 117.4(7)
C13 C14 Ir2 90.0(6)
C14 C15 C16 112.2(8)
C15 C16 C9 113.5(8)
N3 C21 C22 127.1(10)
C21 C22 C23 115.3(10)
C24 C23 C22 120.2(8)
C23 C24 C26 123.8(8)
C23 C24 C25 118.7(8)
C26 C24 C25 117.5(8)
N2 C25 N3 116.4(8)
N2 C25 C24 121.6(8)
N3 C25 C24 121.9(9)
C27 C26 C24 119.8(8)
C26 C27 C28 118.9(9)
N2 C28 C27 124.3(10)
N2 C28 C29 111.0(9)
C27 C28 C29 124.6(9)
N1 C29 O3 116.7(10)
N1 C29 C28 123.3(9)
O3 C29 C28 120.0(9)
N1 C30 C32 112.6(6)
N1 C30 C31 101.4(7)
C32 C30 C31 113.6(6)
O3 C31 C30 105.5(7)
C33 C32 C30 109.0(5)
C38 C33 C34 118.8(6)
C38 C33 C32 120.8(5)
C34 C33 C32 120.3(5)
C33 C34 C35 120.4(6)
C36 C35 C34 120.8(6)
C37 C36 C35 118.4(6)
C36 C37 C38 121.5(6)
C33 C38 C37 120.1(5)
N6 C39 C40 122.9(9)
C41 C40 C39 121.6(9)
C40 C41 C42 117.6(9)
C44 C42 C41 122.1(8)
C44 C42 C43 120.8(9)
C41 C42 C43 117.1(8)
N6 C43 N5 116.4(8)
N6 C43 C42 123.6(8)
N5 C43 C42 120.0(8)
C45 C44 C42 119.3(8)
C44 C45 C46 116.5(8)
N5 C46 C45 126.8(9)
N5 C46 C47 113.4(8)
C45 C46 C47 119.9(8)
N4 C47 O4 120.6(9)
N4 C47 C46 118.4(8)
O4 C47 C46 120.6(8)
N4 C48 C50 112.6(6)
N4 C48 C49 100.6(7)
C50 C48 C49 113.5(7)
O4 C49 C48 105.5(7)
C48 C50 C51 111.8(6)
C56 C51 C52 119.0(6)
C56 C51 C50 120.2(6)
C52 C51 C50 120.7(7)
C51 C52 C53 119.5(8)
C54 C53 C52 119.6(8)
C55 C54 C53 120.8(7)
C54 C55 C56 121.3(6)
C55 C56 C51 119.6(6)
O3A S1A O1A 114.9(5)
O3A S1A O2A 114.1(5)
O1A S1A O2A 115.7(4)
O3A S1A C1A 104.2(4)
O1A S1A C1A 102.7(5)
O2A S1A C1A 102.9(4)
F2A C1A F1A 108.0(8)
F2A C1A F3A 106.6(9)
F1A C1A F3A 106.9(8)
F2A C1A S1A 112.3(6)
F1A C1A S1A 110.6(7)
F3A C1A S1A 112.2(7)
O6A S2A O5A 114.4(5)
O6A S2A O4A 115.5(4)
O5A S2A O4A 116.1(4)
O6A S2A C2A 103.0(4)
O5A S2A C2A 102.9(4)
O4A S2A C2A 102.1(5)
F4A C2A F6A 108.2(8)
F4A C2A F5A 106.8(7)
F6A C2A F5A 107.3(8)
F4A C2A S2A 111.1(7)
F6A C2A S2A 111.3(6)
F5A C2A S2A 111.9(7)
Cl2S C1S Cl1S 112.8(4)
Cl4S C2S Cl3S 109.7(5)

loop_
_geom_bond_atom_site_label_1
_geom_bond_atom_site_label_2
_geom_bond_distance
Ir1 N1 2.031(8)
Ir1 C6 2.059(9)
Ir1 O1 2.087(6)
Ir1 O2 2.105(7)
Ir1 C2 2.158(9)
Ir1 C1 2.197(9)
Ir1 N2 2.320(9)
Ir1 C5 2.618(9)
O1 C5 1.494(11)
O1 Ir2 2.095(7)
N1 C29 1.282(13)
N1 C30 1.512(12)
C1 C2 1.370(14)
C1 C8 1.524(13)
Ir2 N4 2.061(8)
Ir2 C14 2.073(10)
Ir2 O2 2.098(7)
Ir2 C10 2.192(10)
Ir2 C9 2.207(9)
Ir2 N5 2.321(8)
Ir2 C13 2.582(9)
O2 C13 1.443(11)
N2 C25 1.342(13)
N2 C28 1.363(12)
C2 C3 1.517(13)
O3 C29 1.364(11)
O3 C31 1.474(12)
N3 C21 1.342(13)
N3 C25 1.366(11)
C3 C4 1.531(13)
O4 C47 1.287(11)
O4 C49 1.453(12)
N4 C47 1.279(12)
N4 C48 1.489(12)
C4 C5 1.538(14)
N5 C46 1.302(12)
N5 C43 1.400(12)
C5 C6 1.532(14)
N6 C39 1.313(12)
N6 C43 1.354(12)
C6 C7 1.538(12)
C7 C8 1.538(13)
C9 C10 1.433(15)
C9 C16 1.549(13)
C10 C11 1.508(12)
C11 C12 1.525(13)
C12 C13 1.510(13)
C13 C14 1.538(14)
C14 C15 1.505(13)
C15 C16 1.533(12)
C21 C22 1.402(13)
C22 C23 1.422(14)
C23 C24 1.399(13)
C24 C26 1.428(12)
C24 C25 1.432(12)
C26 C27 1.350(13)
C27 C28 1.378(13)
C28 C29 1.442(15)
C30 C32 1.530(9)
C30 C31 1.561(12)
C32 C33 1.520(8)
C33 C38 1.381(8)
C33 C34 1.399(8)
C34 C35 1.400(10)
C35 C36 1.399(9)
C36 C37 1.365(9)
C37 C38 1.418(9)
C39 C40 1.399(13)
C40 C41 1.347(13)
C41 C42 1.413(14)
C42 C44 1.385(12)
C42 C43 1.421(12)
C44 C45 1.378(12)
C45 C46 1.431(12)
C46 C47 1.496(14)
C48 C50 1.499(9)
C48 C49 1.530(11)
C50 C51 1.529(9)
C51 C56 1.395(10)
C51 C52 1.396(10)
C52 C53 1.415(12)
C53 C54 1.371(12)
C54 C55 1.348(10)
C55 C56 1.390(9)
S1A O3A 1.436(7)
S1A O1A 1.437(8)
S1A O2A 1.471(6)
S1A C1A 1.818(11)
F1A C1A 1.348(11)
C1A F2A 1.331(12)
C1A F3A 1.356(11)
S2A O6A 1.426(7)
S2A O5A 1.442(7)
S2A O4A 1.447(7)
S2A C2A 1.850(10)
C2A F4A 1.321(10)
C2A F6A 1.328(11)
C2A F5A 1.335(10)
Cl1S C1S 1.760(8)
C1S Cl2S 1.757(8)
C2S Cl4S 1.778(10)
C2S Cl3S 1.793(9)
